data_4061227
_journal_name_full Organometallics
_journal_paper_doi 10.1021/om049332t
_journal_year 2004
_chemical_formula_sum 'C72 H106 F6 N4 O6 S2 Zr2'
_chemical_formula_weight 1484.17
_space_group_IT_number 2
_symmetry_cell_setting triclinic
_symmetry_space_group_name_Hall '-P 1'
_symmetry_space_group_name_H-M 'P -1'
_cell_angle_alpha 90.375(9)
_cell_angle_beta 107.777(10)
_cell_angle_gamma 105.274(10)
_cell_formula_units_Z 4
_cell_length_a 17.709(5)
_cell_length_b 20.592(6)
_cell_length_c 22.911(6)
_cell_measurement_temperature 118(2)
_cell_volume 7641(4)
_diffrn_ambient_temperature 118(2)
_exptl_crystal_density_diffrn 1.290
_cod_depositor_comments
;
The following automatic conversions were performed:
'_symmetry_cell_setting' value 'Triclinic' changed to 'triclinic'
according to '/home/saulius/struct/CIF-dictionaries/cif_core.dic'
dictionary named 'cif_core.dic' version 2.4.1 from 2010-06-29.

Automatic conversion script
Id: cif_fix_enum 1527 2010-12-29 10:47:43Z saulius 
;
_cod_database_code 4061227

loop_
_symmetry_equiv_pos_as_xyz
'x, y, z'
'-x, -y, -z'

loop_
_atom_site_label
_atom_site_type_symbol
_atom_site_fract_x
_atom_site_fract_y
_atom_site_fract_z
_atom_site_U_iso_or_equiv
_atom_site_adp_type
_atom_site_occupancy
_atom_site_symmetry_multiplicity
_atom_site_calc_flag
_atom_site_refinement_flags
_atom_site_disorder_assembly
_atom_site_disorder_group
Zr1 Zr 0.84063(4) 0.66349(3) 0.26534(3) 0.01371(15) Uani 1 1 d . . .
Zr2 Zr 1.18843(4) 0.79162(3) 0.36665(3) 0.01649(16) Uani 1 1 d . . .
N3 N 0.7467(3) 0.7128(2) 0.2806(2) 0.0222(13) Uani 1 1 d . . .
C4 C 0.6939(4) 0.6789(3) 0.3056(3) 0.0201(16) Uani 1 1 d . . .
C5 C 0.7086(4) 0.6153(3) 0.3271(3) 0.0182(17) Uani 1 1 d . . .
H5 H 0.6694 0.5862 0.3426 0.022 Uiso 1 1 calc R . .
C6 C 0.7752(4) 0.5958(3) 0.3258(3) 0.0174(16) Uani 1 1 d . . .
C7 C 0.7965(4) 0.5357(3) 0.3601(3) 0.0152(15) Uani 1 1 d . . .
C8 C 0.8696(4) 0.5667(3) 0.4182(3) 0.0289(18) Uani 1 1 d . . .
H8A H 0.8856 0.5305 0.4422 0.043 Uiso 1 1 calc R . .
H8B H 0.8536 0.5962 0.4431 0.043 Uiso 1 1 calc R . .
H8C H 0.9164 0.5933 0.4063 0.043 Uiso 1 1 calc R . .
C9 C 0.8256(5) 0.4948(3) 0.3217(3) 0.035(2) Uani 1 1 d . . .
H9A H 0.8418 0.4579 0.3445 0.053 Uiso 1 1 calc R . .
H9B H 0.8731 0.5237 0.3122 0.053 Uiso 1 1 calc R . .
H9C H 0.7809 0.4759 0.2833 0.053 Uiso 1 1 calc R . .
C10 C 0.7251(4) 0.4900(4) 0.3776(3) 0.037(2) Uani 1 1 d . . .
H10A H 0.6758 0.4768 0.3412 0.056 Uiso 1 1 calc R . .
H10B H 0.7139 0.5143 0.4095 0.056 Uiso 1 1 calc R . .
H10C H 0.7400 0.4494 0.3934 0.056 Uiso 1 1 calc R . .
C11 C 0.7535(4) 0.7827(3) 0.2683(3) 0.0174(15) Uani 1 1 d . . .
C12 C 0.7329(4) 0.7987(3) 0.2066(3) 0.0193(16) Uani 1 1 d . . .
C13 C 0.7479(4) 0.8658(3) 0.1969(3) 0.0254(17) Uani 1 1 d . . .
H13 H 0.7329 0.8779 0.1559 0.030 Uiso 1 1 calc R . .
F14 F 1.0686(2) 0.39714(18) 0.32283(15) 0.0323(10) Uani 1 1 d . . .
C14 C 0.7838(4) 0.9158(4) 0.2444(3) 0.0331(19) Uani 1 1 d . . .
H14 H 0.7949 0.9618 0.2358 0.040 Uiso 1 1 calc R . .
C15 C 0.8042(4) 0.9001(3) 0.3055(3) 0.0256(17) Uani 1 1 d . . .
H15 H 0.8275 0.9351 0.3383 0.031 Uiso 1 1 calc R . .
C16 C 0.7902(4) 0.8326(3) 0.3177(3) 0.0209(17) Uani 1 1 d . . .
C17 C 0.8151(4) 0.8161(4) 0.3838(3) 0.0258(18) Uani 1 1 d . . .
H17 H 0.7696 0.7770 0.3873 0.031 Uiso 1 1 calc R . .
C18 C 0.8234(5) 0.8739(3) 0.4308(3) 0.048(2) Uani 1 1 d . . .
H18A H 0.8690 0.9129 0.4303 0.073 Uiso 1 1 calc R . .
H18B H 0.8346 0.8584 0.4721 0.073 Uiso 1 1 calc R . .
H18C H 0.7719 0.8871 0.4198 0.073 Uiso 1 1 calc R . .
C19 C 0.8939(4) 0.7941(4) 0.4050(3) 0.041(2) Uani 1 1 d . . .
H19A H 0.8853 0.7507 0.3825 0.061 Uiso 1 1 calc R . .
H19B H 0.9083 0.7891 0.4492 0.061 Uiso 1 1 calc R . .
H19C H 0.9388 0.8283 0.3968 0.061 Uiso 1 1 calc R . .
C20 C 0.6948(4) 0.7454(3) 0.1519(3) 0.0263(17) Uani 1 1 d . . .
H20 H 0.6890 0.7001 0.1683 0.032 Uiso 1 1 calc R . .
C21 C 0.6101(4) 0.7482(4) 0.1140(3) 0.043(2) Uani 1 1 d . . .
H21A H 0.5758 0.7465 0.1407 0.065 Uiso 1 1 calc R . .
H21B H 0.5849 0.7095 0.0825 0.065 Uiso 1 1 calc R . .
H21C H 0.6144 0.7903 0.0940 0.065 Uiso 1 1 calc R . .
C22 C 0.7517(4) 0.7516(3) 0.1125(3) 0.0306(19) Uani 1 1 d . . .
H22A H 0.7270 0.7160 0.0783 0.046 Uiso 1 1 calc R . .
H22B H 0.8054 0.7470 0.1378 0.046 Uiso 1 1 calc R . .
H22C H 0.7593 0.7960 0.0962 0.046 Uiso 1 1 calc R . .
C23 C 0.6119(5) 0.6916(4) 0.3084(3) 0.0325(19) Uani 1 1 d . . .
C24 C 0.6073(4) 0.6820(4) 0.3747(3) 0.036(2) Uani 1 1 d . . .
H24A H 0.5553 0.6884 0.3769 0.055 Uiso 1 1 calc R . .
H24B H 0.6538 0.7154 0.4041 0.055 Uiso 1 1 calc R . .
H24C H 0.6099 0.6364 0.3848 0.055 Uiso 1 1 calc R . .
C25 C 0.5408(4) 0.6388(4) 0.2611(3) 0.044(2) Uani 1 1 d . . .
H25A H 0.4879 0.6424 0.2638 0.066 Uiso 1 1 calc R . .
H25B H 0.5461 0.5934 0.2697 0.066 Uiso 1 1 calc R . .
H25C H 0.5433 0.6472 0.2196 0.066 Uiso 1 1 calc R . .
C26 C 0.6013(4) 0.7629(3) 0.2942(3) 0.041(2) Uani 1 1 d . . .
H26A H 0.6083 0.7727 0.2540 0.062 Uiso 1 1 calc R . .
H26B H 0.6430 0.7968 0.3261 0.062 Uiso 1 1 calc R . .
H26C H 0.5461 0.7641 0.2933 0.062 Uiso 1 1 calc R . .
N27 N 1.2578(3) 0.7572(3) 0.4581(2) 0.0162(12) Uani 1 1 d . . .
C28 C 1.3021(4) 0.8061(3) 0.5022(3) 0.0216(16) Uani 1 1 d . . .
C29 C 1.2953(4) 0.8751(4) 0.4894(3) 0.0211(17) Uani 1 1 d . . .
H29 H 1.3297 0.9123 0.5184 0.025 Uiso 1 1 calc R . .
C30 C 1.2419(4) 0.8858(3) 0.4380(3) 0.0199(16) Uani 1 1 d . . .
C31 C 1.2296(4) 0.9560(3) 0.4296(3) 0.0204(17) Uani 1 1 d . . .
C32 C 1.2989(4) 1.0124(3) 0.4724(3) 0.036(2) Uani 1 1 d . . .
H32A H 1.2889 1.0561 0.4620 0.054 Uiso 1 1 calc R . .
H32B H 1.3517 1.0113 0.4676 0.054 Uiso 1 1 calc R . .
H32C H 1.3007 1.0060 0.5151 0.054 Uiso 1 1 calc R . .
C33 C 1.1485(4) 0.9547(4) 0.4399(3) 0.0316(19) Uani 1 1 d . . .
H33A H 1.1521 0.9456 0.4825 0.047 Uiso 1 1 calc R . .
H33B H 1.1037 0.9191 0.4116 0.047 Uiso 1 1 calc R . .
H33C H 1.1373 0.9986 0.4324 0.047 Uiso 1 1 calc R . .
C34 C 1.2221(4) 0.9729(3) 0.3623(3) 0.035(2) Uani 1 1 d . . .
H34A H 1.2163 1.0188 0.3575 0.052 Uiso 1 1 calc R . .
H34B H 1.1735 0.9405 0.3338 0.052 Uiso 1 1 calc R . .
H34C H 1.2717 0.9700 0.3531 0.052 Uiso 1 1 calc R . .
C35 C 1.2415(4) 0.6847(3) 0.4622(3) 0.0180(16) Uani 1 1 d . . .
C36 C 1.1768(4) 0.6532(4) 0.4845(3) 0.0210(17) Uani 1 1 d . . .
C37 C 1.1532(4) 0.5829(3) 0.4796(3) 0.0255(17) Uani 1 1 d . . .
H37 H 1.1077 0.5599 0.4923 0.031 Uiso 1 1 calc R . .
C38 C 1.1937(4) 0.5456(3) 0.4568(3) 0.0298(18) Uani 1 1 d . . .
H38 H 1.1773 0.4976 0.4551 0.036 Uiso 1 1 calc R . .
C39 C 1.2577(4) 0.5777(3) 0.4365(3) 0.0273(18) Uani 1 1 d . . .
H39 H 1.2855 0.5516 0.4209 0.033 Uiso 1 1 calc R . .
C40 C 1.2824(4) 0.6470(4) 0.4383(3) 0.0251(17) Uani 1 1 d . . .
C41 C 1.3577(4) 0.6823(4) 0.4180(3) 0.0334(19) Uani 1 1 d . . .
H41 H 1.3688 0.7324 0.4254 0.040 Uiso 1 1 calc R . .
C42 C 1.3371(5) 0.6636(4) 0.3482(3) 0.043(2) Uani 1 1 d . . .
H42A H 1.3810 0.6910 0.3338 0.065 Uiso 1 1 calc R . .
H42B H 1.2845 0.6724 0.3257 0.065 Uiso 1 1 calc R . .
H42C H 1.3326 0.6156 0.3409 0.065 Uiso 1 1 calc R . .
C43 C 1.4337(4) 0.6622(4) 0.4555(3) 0.050(2) Uani 1 1 d . . .
H43A H 1.4416 0.6700 0.4995 0.075 Uiso 1 1 calc R . .
H43B H 1.4823 0.6893 0.4462 0.075 Uiso 1 1 calc R . .
H43C H 1.4260 0.6141 0.4450 0.075 Uiso 1 1 calc R . .
C44 C 1.1334(4) 0.6945(3) 0.5121(3) 0.0178(15) Uani 1 1 d . . .
H44 H 1.1772 0.7318 0.5412 0.021 Uiso 1 1 calc R . .
C45 C 1.0773(4) 0.7270(3) 0.4643(3) 0.0216(16) Uani 1 1 d . . .
H45A H 1.1111 0.7662 0.4511 0.032 Uiso 1 1 calc R . .
H45B H 1.0403 0.7416 0.4824 0.032 Uiso 1 1 calc R . .
H45C H 1.0445 0.6940 0.4287 0.032 Uiso 1 1 calc R . .
C46 C 1.0822(4) 0.6514(3) 0.5495(3) 0.0317(19) Uani 1 1 d . . .
H46A H 1.0626 0.6809 0.5717 0.048 Uiso 1 1 calc R . .
H46B H 1.1168 0.6285 0.5791 0.048 Uiso 1 1 calc R . .
H46C H 1.0347 0.6177 0.5214 0.048 Uiso 1 1 calc R . .
C47 C 1.3617(4) 0.7996(3) 0.5658(3) 0.0215(17) Uani 1 1 d . . .
C48 C 1.3538(4) 0.7271(3) 0.5875(3) 0.0271(17) Uani 1 1 d . . .
H48A H 1.3930 0.7298 0.6289 0.041 Uiso 1 1 calc R . .
H48B H 1.3659 0.6988 0.5589 0.041 Uiso 1 1 calc R . .
H48C H 1.2975 0.7071 0.5884 0.041 Uiso 1 1 calc R . .
C49 C 1.3545(4) 0.8440(3) 0.6165(2) 0.0271(17) Uani 1 1 d . . .
H49A H 1.3882 0.8352 0.6567 0.041 Uiso 1 1 calc R . .
H49B H 1.2966 0.8333 0.6152 0.041 Uiso 1 1 calc R . .
H49C H 1.3739 0.8917 0.6101 0.041 Uiso 1 1 calc R . .
C50 C 1.4480(4) 0.8259(4) 0.5588(3) 0.037(2) Uani 1 1 d . . .
H50A H 1.4543 0.8710 0.5441 0.056 Uiso 1 1 calc R . .
H50B H 1.4544 0.7950 0.5291 0.056 Uiso 1 1 calc R . .
H50C H 1.4902 0.8285 0.5987 0.056 Uiso 1 1 calc R . .
N51 N 0.7881(3) 0.6156(2) 0.1895(2) 0.0153(12) Uani 1 1 d . . .
C52 C 0.7498(4) 0.5818(3) 0.1302(3) 0.0125(14) Uani 1 1 d . . .
C53 C 0.7959(4) 0.5796(3) 0.0887(2) 0.0121(14) Uiso 1 1 d . . .
C54 C 0.7555(4) 0.5422(3) 0.0320(3) 0.0192(15) Uani 1 1 d . . .
H54 H 0.7861 0.5405 0.0047 0.023 Uiso 1 1 calc R . .
C55 C 0.6729(4) 0.5074(3) 0.0137(3) 0.0224(16) Uani 1 1 d . . .
H55 H 0.6475 0.4819 -0.0254 0.027 Uiso 1 1 calc R . .
C56 C 0.6266(4) 0.5100(3) 0.0533(3) 0.0233(16) Uani 1 1 d . . .
H56 H 0.5695 0.4866 0.0409 0.028 Uiso 1 1 calc R . .
C57 C 0.6646(4) 0.5468(3) 0.1107(3) 0.0164(15) Uani 1 1 d . . .
C58 C 0.6134(4) 0.5459(3) 0.1533(3) 0.0257(17) Uani 1 1 d . . .
H58 H 0.6386 0.5888 0.1813 0.031 Uiso 1 1 calc R . .
C59 C 0.5245(4) 0.5424(4) 0.1207(3) 0.046(2) Uani 1 1 d . . .
H59A H 0.5216 0.5792 0.0940 0.069 Uiso 1 1 calc R . .
H59B H 0.4970 0.5467 0.1512 0.069 Uiso 1 1 calc R . .
H59C H 0.4968 0.4989 0.0957 0.069 Uiso 1 1 calc R . .
C60 C 0.6188(4) 0.4869(3) 0.1935(3) 0.0312(18) Uani 1 1 d . . .
H60A H 0.5885 0.4879 0.2227 0.047 Uiso 1 1 calc R . .
H60B H 0.6768 0.4909 0.2162 0.047 Uiso 1 1 calc R . .
H60C H 0.5945 0.4440 0.1672 0.047 Uiso 1 1 calc R . .
C61 C 0.8861(4) 0.6177(3) 0.1042(3) 0.0206(16) Uani 1 1 d . . .
H61 H 0.9049 0.6406 0.1469 0.025 Uiso 1 1 calc R . .
C62 C 0.9388(4) 0.5692(3) 0.1037(3) 0.0296(18) Uani 1 1 d . . .
H62A H 0.9297 0.5347 0.1320 0.044 Uiso 1 1 calc R . .
H62B H 0.9973 0.5947 0.1168 0.044 Uiso 1 1 calc R . .
H62C H 0.9229 0.5473 0.0620 0.044 Uiso 1 1 calc R . .
C63 C 0.8977(4) 0.6723(3) 0.0604(3) 0.0296(18) Uani 1 1 d . . .
H63A H 0.8764 0.6514 0.0179 0.044 Uiso 1 1 calc R . .
H63B H 0.9565 0.6959 0.0704 0.044 Uiso 1 1 calc R . .
H63C H 0.8675 0.7048 0.0646 0.044 Uiso 1 1 calc R . .
N64 N 1.2626(3) 0.8127(3) 0.3247(2) 0.0224(13) Uani 1 1 d . . .
C65 C 1.3211(4) 0.8277(3) 0.2927(3) 0.0265(17) Uani 1 1 d . . .
C66 C 1.2922(4) 0.8084(4) 0.2276(3) 0.039(2) Uani 1 1 d . . .
C67 C 1.3500(4) 0.8233(4) 0.1964(3) 0.056(3) Uani 1 1 d . . .
H67 H 1.3311 0.8141 0.1529 0.068 Uiso 1 1 calc R . .
C68 C 1.4325(4) 0.8506(4) 0.2254(3) 0.046(2) Uani 1 1 d . . .
H68 H 1.4704 0.8579 0.2028 0.055 Uiso 1 1 calc R . .
C69 C 1.4601(4) 0.8673(3) 0.2883(3) 0.0353(18) Uani 1 1 d . . .
H69 H 1.5173 0.8869 0.3088 0.042 Uiso 1 1 calc R . .
C70 C 1.4051(4) 0.8560(3) 0.3224(3) 0.0290(17) Uani 1 1 d . . .
C71 C 1.4409(4) 0.8762(4) 0.3918(3) 0.037(2) Uani 1 1 d . . .
H71 H 1.3975 0.8550 0.4108 0.045 Uiso 1 1 calc R . .
C72 C 1.4610(5) 0.9533(4) 0.4035(3) 0.054(2) Uani 1 1 d . . .
H72A H 1.4796 0.9662 0.4480 0.081 Uiso 1 1 calc R . .
H72B H 1.4114 0.9677 0.3837 0.081 Uiso 1 1 calc R . .
H72C H 1.5047 0.9751 0.3864 0.081 Uiso 1 1 calc R . .
C73 C 1.5164(4) 0.8535(4) 0.4229(3) 0.051(2) Uani 1 1 d . . .
H73A H 1.5044 0.8048 0.4128 0.076 Uiso 1 1 calc R . .
H73B H 1.5320 0.8633 0.4676 0.076 Uiso 1 1 calc R . .
H73C H 1.5620 0.8777 0.4085 0.076 Uiso 1 1 calc R . .
C74 C 1.2023(4) 0.7761(5) 0.1929(3) 0.049(3) Uani 1 1 d . . .
H74 H 1.1692 0.7806 0.2204 0.058 Uiso 1 1 calc R . .
C75 C 1.1664(5) 0.8048(5) 0.1311(3) 0.082(3) Uani 1 1 d . . .
H75A H 1.1745 0.8535 0.1385 0.123 Uiso 1 1 calc R . .
H75B H 1.1073 0.7820 0.1135 0.123 Uiso 1 1 calc R . .
H75C H 1.1949 0.7971 0.1022 0.123 Uiso 1 1 calc R . .
C76 C 1.1928(5) 0.7017(5) 0.1800(4) 0.085(4) Uani 1 1 d . . .
H76A H 1.2302 0.6966 0.1574 0.127 Uiso 1 1 calc R . .
H76B H 1.1357 0.6791 0.1551 0.127 Uiso 1 1 calc R . .
H76C H 1.2065 0.6813 0.2189 0.127 Uiso 1 1 calc R . .
O77 O 0.9627(2) 0.6433(2) 0.30478(17) 0.0164(10) Uani 1 1 d . . .
S78 S 1.03842(10) 0.64614(9) 0.29006(7) 0.0161(4) Uani 1 1 d . . .
O79 O 1.1113(2) 0.6815(2) 0.34086(17) 0.0174(10) Uani 1 1 d . . .
O80 O 1.0381(3) 0.6648(2) 0.23080(18) 0.0261(12) Uani 1 1 d . . .
C81 C 1.0425(4) 0.5586(3) 0.2931(3) 0.0281(18) Uani 1 1 d . . .
F82 F 0.9791(3) 0.51979(19) 0.24817(16) 0.0378(11) Uani 1 1 d . . .
F83 F 1.1122(3) 0.5536(2) 0.2870(2) 0.0640(15) Uani 1 1 d . . .
F84 F 1.0368(3) 0.53563(18) 0.34553(17) 0.0385(11) Uani 1 1 d . . .
O85 O 0.9217(2) 0.7661(2) 0.26271(16) 0.0179(10) Uani 1 1 d . . .
S86 S 0.99392(10) 0.82655(9) 0.27806(7) 0.0166(4) Uani 1 1 d . . .
O87 O 1.0708(2) 0.8080(2) 0.30906(16) 0.0153(10) Uani 1 1 d . . .
O88 O 0.9850(3) 0.8841(2) 0.30552(18) 0.0200(11) Uani 1 1 d . . .
C89 C 1.0042(5) 0.8496(4) 0.2027(3) 0.0250(18) Uani 1 1 d . . .
F90 F 1.0739(2) 0.89606(19) 0.21057(16) 0.0369(11) Uani 1 1 d . . .
F91 F 0.9412(2) 0.8724(2) 0.17303(16) 0.0359(11) Uani 1 1 d . . .
F92 F 1.0025(2) 0.79417(18) 0.17107(15) 0.0324(10) Uani 1 1 d . . .
Zr93 Zr 0.83376(4) 0.16220(3) 0.16006(3) 0.01433(15) Uani 1 1 d . . .
Zr94 Zr 1.17968(4) 0.29237(3) 0.22114(3) 0.01554(15) Uani 1 1 d . . .
N95 N 0.7377(3) 0.2111(2) 0.1031(2) 0.0174(12) Uiso 1 1 d . . .
C96 C 0.6809(4) 0.1756(3) 0.0525(3) 0.0158(15) Uani 1 1 d . . .
C97 C 0.6974(4) 0.1114(3) 0.0366(3) 0.0174(16) Uani 1 1 d . . .
H97 H 0.6580 0.0816 0.0028 0.021 Uiso 1 1 calc R . .
C98 C 0.7650(4) 0.0944(3) 0.0680(3) 0.0181(16) Uani 1 1 d . . .
C99 C 0.7851(4) 0.0348(3) 0.0431(3) 0.0184(16) Uani 1 1 d . . .
C100 C 0.7154(4) -0.0107(4) -0.0103(3) 0.041(2) Uani 1 1 d . . .
H10D H 0.6648 -0.0245 0.0012 0.061 Uiso 1 1 calc R . .
H10E H 0.7311 -0.0508 -0.0193 0.061 Uiso 1 1 calc R . .
H10F H 0.7055 0.0143 -0.0469 0.061 Uiso 1 1 calc R . .
C101 C 0.8116(4) -0.0087(3) 0.0945(3) 0.036(2) Uani 1 1 d . . .
H10G H 0.8647 0.0166 0.1240 0.053 Uiso 1 1 calc R . .
H10H H 0.8174 -0.0500 0.0772 0.053 Uiso 1 1 calc R . .
H10I H 0.7700 -0.0205 0.1155 0.053 Uiso 1 1 calc R . .
C102 C 0.8599(4) 0.0652(3) 0.0217(3) 0.0299(19) Uani 1 1 d . . .
H10J H 0.8467 0.0974 -0.0085 0.045 Uiso 1 1 calc R . .
H10K H 0.8738 0.0291 0.0028 0.045 Uiso 1 1 calc R . .
H10L H 0.9071 0.0887 0.0572 0.045 Uiso 1 1 calc R . .
C103 C 0.7459(4) 0.2811(3) 0.1189(3) 0.0195(15) Uani 1 1 d . . .
C104 C 0.7804(4) 0.3318(3) 0.0862(3) 0.0232(17) Uani 1 1 d . . .
C105 C 0.7963(4) 0.3978(3) 0.1062(3) 0.0281(18) Uani 1 1 d . . .
H105 H 0.8207 0.4322 0.0847 0.034 Uiso 1 1 calc R . .
C106 C 0.7772(4) 0.4160(3) 0.1579(3) 0.0248(17) Uani 1 1 d . . .
H106 H 0.7872 0.4622 0.1710 0.030 Uiso 1 1 calc R . .
C107 C 0.7438(4) 0.3660(3) 0.1894(3) 0.0261(18) Uani 1 1 d . . .
H107 H 0.7302 0.3787 0.2240 0.031 Uiso 1 1 calc R . .
C108 C 0.7291(4) 0.2980(3) 0.1729(3) 0.0178(15) Uani 1 1 d . . .
C109 C 0.6934(4) 0.2447(3) 0.2109(3) 0.0223(16) Uani 1 1 d . . .
H109 H 0.6877 0.1991 0.1919 0.027 Uiso 1 1 calc R . .
C110 C 0.6076(4) 0.2473(4) 0.2107(3) 0.038(2) Uani 1 1 d . . .
H11A H 0.6113 0.2919 0.2284 0.057 Uiso 1 1 calc R . .
H11B H 0.5866 0.2124 0.2352 0.057 Uiso 1 1 calc R . .
H11C H 0.5699 0.2391 0.1683 0.057 Uiso 1 1 calc R . .
C111 C 0.7539(4) 0.2538(4) 0.2769(3) 0.0329(19) Uani 1 1 d . . .
H11D H 0.8068 0.2484 0.2756 0.049 Uiso 1 1 calc R . .
H11E H 0.7309 0.2198 0.3012 0.049 Uiso 1 1 calc R . .
H11F H 0.7626 0.2991 0.2959 0.049 Uiso 1 1 calc R . .
C112 C 0.8012(4) 0.3115(3) 0.0287(3) 0.0213(17) Uani 1 1 d . . .
H112 H 0.7543 0.2729 0.0042 0.026 Uiso 1 1 calc R . .
C113 C 0.8799(4) 0.2881(4) 0.0454(3) 0.036(2) Uani 1 1 d . . .
H11G H 0.8909 0.2772 0.0076 0.055 Uiso 1 1 calc R . .
H11H H 0.8726 0.2479 0.0680 0.055 Uiso 1 1 calc R . .
H11I H 0.9266 0.3244 0.0711 0.055 Uiso 1 1 calc R . .
C114 C 0.8102(6) 0.3683(4) -0.0120(3) 0.059(3) Uani 1 1 d . . .
H11J H 0.8541 0.4077 0.0116 0.088 Uiso 1 1 calc R . .
H11K H 0.7580 0.3803 -0.0269 0.088 Uiso 1 1 calc R . .
H11L H 0.8244 0.3537 -0.0471 0.088 Uiso 1 1 calc R . .
C115 C 0.6002(4) 0.1883(3) 0.0132(3) 0.0236(16) Uani 1 1 d . . .
C116 C 0.5924(4) 0.1822(4) -0.0563(3) 0.036(2) Uani 1 1 d . . .
H11M H 0.5958 0.1374 -0.0679 0.055 Uiso 1 1 calc R . .
H11N H 0.6373 0.2171 -0.0637 0.055 Uiso 1 1 calc R . .
H11O H 0.5392 0.1882 -0.0810 0.055 Uiso 1 1 calc R . .
C117 C 0.5314(4) 0.1355(3) 0.0245(3) 0.038(2) Uani 1 1 d . . .
H11P H 0.5382 0.0906 0.0177 0.056 Uiso 1 1 calc R . .
H11Q H 0.4785 0.1383 -0.0038 0.056 Uiso 1 1 calc R . .
H11R H 0.5324 0.1428 0.0671 0.056 Uiso 1 1 calc R . .
C118 C 0.5871(4) 0.2583(3) 0.0262(3) 0.0337(19) Uani 1 1 d . . .
H11S H 0.5300 0.2578 0.0041 0.051 Uiso 1 1 calc R . .
H11T H 0.6250 0.2938 0.0123 0.051 Uiso 1 1 calc R . .
H11U H 0.5981 0.2674 0.0705 0.051 Uiso 1 1 calc R . .
N119 N 1.2485(3) 0.2559(3) 0.1622(2) 0.0153(12) Uani 1 1 d . . .
C120 C 1.2922(4) 0.3018(3) 0.1386(2) 0.0145(14) Uani 1 1 d . . .
C121 C 1.2863(4) 0.3704(3) 0.1473(2) 0.0177(16) Uani 1 1 d . . .
H121 H 1.3200 0.4061 0.1327 0.021 Uiso 1 1 calc R . .
C122 C 1.2352(4) 0.3853(4) 0.1750(3) 0.0208(17) Uani 1 1 d . . .
C123 C 1.2235(5) 0.4556(4) 0.1766(3) 0.0233(18) Uani 1 1 d . . .
C124 C 1.1406(4) 0.4551(4) 0.1298(3) 0.036(2) Uani 1 1 d . . .
H12A H 1.1401 0.4423 0.0884 0.054 Uiso 1 1 calc R . .
H12B H 1.1325 0.5003 0.1313 0.054 Uiso 1 1 calc R . .
H12C H 1.0960 0.4224 0.1397 0.054 Uiso 1 1 calc R . .
C125 C 1.2222(4) 0.4741(3) 0.2417(3) 0.034(2) Uani 1 1 d . . .
H12D H 1.1740 0.4433 0.2490 0.051 Uiso 1 1 calc R . .
H12E H 1.2189 0.5207 0.2449 0.051 Uiso 1 1 calc R . .
H12F H 1.2727 0.4700 0.2725 0.051 Uiso 1 1 calc R . .
C126 C 1.2914(5) 0.5103(3) 0.1624(3) 0.036(2) Uani 1 1 d . . .
H12G H 1.3446 0.5138 0.1939 0.054 Uiso 1 1 calc R . .
H12H H 1.2787 0.5539 0.1625 0.054 Uiso 1 1 calc R . .
H12I H 1.2944 0.4983 0.1219 0.054 Uiso 1 1 calc R . .
C127 C 1.2307(4) 0.1825(3) 0.1505(3) 0.0142(15) Uani 1 1 d . . .
C128 C 1.1667(4) 0.1512(3) 0.0964(3) 0.0167(16) Uani 1 1 d . . .
C129 C 1.1441(4) 0.0813(3) 0.0879(3) 0.0206(16) Uani 1 1 d . . .
H129 H 1.1008 0.0587 0.0520 0.025 Uiso 1 1 calc R . .
C130 C 1.1831(4) 0.0436(3) 0.1306(3) 0.0316(19) Uani 1 1 d . . .
H130 H 1.1666 -0.0043 0.1238 0.038 Uiso 1 1 calc R . .
C131 C 1.2471(4) 0.0763(4) 0.1838(3) 0.0284(18) Uani 1 1 d . . .
H131 H 1.2742 0.0505 0.2130 0.034 Uiso 1 1 calc R . .
C132 C 1.2710(4) 0.1463(3) 0.1939(3) 0.0220(16) Uani 1 1 d . . .
C133 C 1.3409(4) 0.1809(3) 0.2512(3) 0.0224(16) Uani 1 1 d . . .
H133 H 1.3513 0.2309 0.2499 0.027 Uiso 1 1 calc R . .
C134 C 1.4220(4) 0.1624(4) 0.2559(3) 0.040(2) Uani 1 1 d . . .
H13A H 1.4134 0.1137 0.2590 0.061 Uiso 1 1 calc R . .
H13B H 1.4661 0.1873 0.2925 0.061 Uiso 1 1 calc R . .
H13C H 1.4378 0.1745 0.2191 0.061 Uiso 1 1 calc R . .
C135 C 1.3166(4) 0.1611(4) 0.3096(3) 0.037(2) Uani 1 1 d . . .
H13D H 1.2611 0.1654 0.3041 0.056 Uiso 1 1 calc R . .
H13E H 1.3562 0.1911 0.3454 0.056 Uiso 1 1 calc R . .
H13F H 1.3172 0.1142 0.3162 0.056 Uiso 1 1 calc R . .
C136 C 1.1243(4) 0.1919(3) 0.0484(3) 0.0190(16) Uani 1 1 d . . .
H136 H 1.1689 0.2285 0.0405 0.023 Uiso 1 1 calc R . .
C138 C 1.0695(4) 0.2268(3) 0.0695(3) 0.0248(17) Uani 1 1 d . . .
H13G H 1.0320 0.1939 0.0859 0.037 Uiso 1 1 calc R . .
H13H H 1.0371 0.2455 0.0345 0.037 Uiso 1 1 calc R . .
H13I H 1.1042 0.2634 0.1017 0.037 Uiso 1 1 calc R . .
C139 C 1.3539(4) 0.2938(3) 0.1047(3) 0.0163(15) Uani 1 1 d . . .
C140 C 1.4386(4) 0.3246(4) 0.1520(3) 0.0280(18) Uani 1 1 d . . .
H14A H 1.4816 0.3227 0.1340 0.042 Uiso 1 1 calc R . .
H14B H 1.4444 0.2990 0.1883 0.042 Uiso 1 1 calc R . .
H14C H 1.4443 0.3718 0.1642 0.042 Uiso 1 1 calc R . .
C141 C 1.3427(4) 0.3352(3) 0.0484(3) 0.0293(17) Uani 1 1 d . . .
H14D H 1.3567 0.3833 0.0622 0.044 Uiso 1 1 calc R . .
H14E H 1.2851 0.3201 0.0216 0.044 Uiso 1 1 calc R . .
H14F H 1.3790 0.3286 0.0255 0.044 Uiso 1 1 calc R . .
C142 C 1.3478(4) 0.2205(3) 0.0827(3) 0.0286(18) Uani 1 1 d . . .
H14G H 1.3902 0.2215 0.0632 0.043 Uiso 1 1 calc R . .
H14H H 1.2931 0.2000 0.0528 0.043 Uiso 1 1 calc R . .
H14I H 1.3562 0.1936 0.1181 0.043 Uiso 1 1 calc R . .
N143 N 0.7846(3) 0.1151(2) 0.2126(2) 0.0135(12) Uani 1 1 d . . .
C144 C 0.7473(4) 0.0804(3) 0.2541(3) 0.0170(15) Uiso 1 1 d . . .
C145 C 0.7945(4) 0.0794(3) 0.3162(3) 0.0167(15) Uani 1 1 d . . .
C146 C 0.7566(4) 0.0404(3) 0.3548(3) 0.0243(17) Uani 1 1 d . . .
H146 H 0.7884 0.0382 0.3961 0.029 Uiso 1 1 calc R . .
C147 C 0.6743(4) 0.0054(3) 0.3341(3) 0.0254(17) Uani 1 1 d . . .
H147 H 0.6499 -0.0206 0.3611 0.030 Uiso 1 1 calc R . .
C148 C 0.6270(4) 0.0077(3) 0.2742(3) 0.0279(17) Uani 1 1 d . . .
H148 H 0.5702 -0.0167 0.2606 0.034 Uiso 1 1 calc R . .
C149 C 0.6616(4) 0.0455(3) 0.2333(3) 0.0155(14) Uani 1 1 d . . .
C150 C 0.6073(4) 0.0442(3) 0.1679(3) 0.0231(16) Uani 1 1 d . . .
H150 H 0.6334 0.0854 0.1506 0.028 Uiso 1 1 calc R . .
C151 C 0.6037(4) -0.0169(3) 0.1285(3) 0.040(2) Uani 1 1 d . . .
H15A H 0.6599 -0.0177 0.1317 0.060 Uiso 1 1 calc R . .
H15B H 0.5730 -0.0141 0.0854 0.060 Uiso 1 1 calc R . .
H15C H 0.5758 -0.0583 0.1428 0.060 Uiso 1 1 calc R . .
C152 C 0.5204(4) 0.0473(4) 0.1634(3) 0.048(2) Uani 1 1 d . . .
H15D H 0.4943 0.0094 0.1828 0.072 Uiso 1 1 calc R . .
H15E H 0.4874 0.0445 0.1200 0.072 Uiso 1 1 calc R . .
H15F H 0.5238 0.0900 0.1845 0.072 Uiso 1 1 calc R . .
C153 C 0.8858(4) 0.1181(3) 0.3427(3) 0.0171(15) Uani 1 1 d . . .
H153 H 0.9036 0.1410 0.3088 0.021 Uiso 1 1 calc R . .
C154 C 0.8982(4) 0.1727(3) 0.3931(3) 0.0258(17) Uani 1 1 d . . .
H15G H 0.8591 0.1994 0.3778 0.039 Uiso 1 1 calc R . .
H15H H 0.9548 0.2024 0.4045 0.039 Uiso 1 1 calc R . .
H15I H 0.8888 0.1512 0.4293 0.039 Uiso 1 1 calc R . .
C155 C 0.9414(4) 0.0724(3) 0.3688(3) 0.0315(19) Uani 1 1 d . . .
H15J H 0.9279 0.0520 0.4042 0.047 Uiso 1 1 calc R . .
H15K H 0.9993 0.0993 0.3820 0.047 Uiso 1 1 calc R . .
H15L H 0.9325 0.0366 0.3371 0.047 Uiso 1 1 calc R . .
N156 N 1.2521(3) 0.3181(2) 0.2984(2) 0.0133(11) Uiso 1 1 d . . .
C157 C 1.3028(4) 0.3488(3) 0.3582(3) 0.0281(18) Uani 1 1 d . . .
C158 C 1.3839(4) 0.3886(4) 0.3675(3) 0.0311(18) Uani 1 1 d . . .
C159 C 1.4305(4) 0.4212(4) 0.4251(3) 0.043(2) Uani 1 1 d . . .
H159 H 1.4851 0.4485 0.4311 0.052 Uiso 1 1 calc R . .
C160 C 1.4007(5) 0.4155(4) 0.4738(3) 0.059(3) Uani 1 1 d . . .
H160 H 1.4340 0.4387 0.5130 0.071 Uiso 1 1 calc R . .
C161 C 1.3219(4) 0.3758(4) 0.4653(3) 0.048(2) Uani 1 1 d . . .
H161 H 1.3009 0.3721 0.4990 0.058 Uiso 1 1 calc R . .
C162 C 1.2712(4) 0.3404(3) 0.4080(3) 0.0282(17) Uani 1 1 d . . .
C163 C 1.1892(4) 0.2913(4) 0.4033(3) 0.0318(19) Uani 1 1 d . . .
H163 H 1.1518 0.2895 0.3602 0.038 Uiso 1 1 calc R . .
C164 C 1.2009(5) 0.2200(4) 0.4133(3) 0.047(2) Uani 1 1 d . . .
H16A H 1.2191 0.2050 0.3805 0.070 Uiso 1 1 calc R . .
H16B H 1.1484 0.1883 0.4125 0.070 Uiso 1 1 calc R . .
H16C H 1.2426 0.2213 0.4533 0.070 Uiso 1 1 calc R . .
C165 C 1.1464(4) 0.3105(4) 0.4466(3) 0.046(2) Uani 1 1 d . . .
H16D H 1.1776 0.3062 0.4892 0.069 Uiso 1 1 calc R . .
H16E H 1.0903 0.2802 0.4361 0.069 Uiso 1 1 calc R . .
H16F H 1.1440 0.3572 0.4424 0.069 Uiso 1 1 calc R . .
C166 C 1.4229(4) 0.3938(4) 0.3164(3) 0.036(2) Uani 1 1 d . . .
H166 H 1.3783 0.3729 0.2771 0.043 Uiso 1 1 calc R . .
C167 C 1.4885(4) 0.3550(4) 0.3285(3) 0.048(2) Uani 1 1 d . . .
H16G H 1.5069 0.3540 0.2923 0.072 Uiso 1 1 calc R . .
H16H H 1.4648 0.3086 0.3365 0.072 Uiso 1 1 calc R . .
H16I H 1.5358 0.3775 0.3643 0.072 Uiso 1 1 calc R . .
C168 C 1.4620(5) 0.4651(4) 0.3074(4) 0.054(2) Uani 1 1 d . . .
H16J H 1.4250 0.4929 0.3078 0.082 Uiso 1 1 calc R . .
H16K H 1.4725 0.4662 0.2677 0.082 Uiso 1 1 calc R . .
H16L H 1.5144 0.4829 0.3407 0.082 Uiso 1 1 calc R . .
O169 O 0.9562(2) 0.14431(19) 0.17844(17) 0.0146(10) Uani 1 1 d . . .
S170 S 1.03252(11) 0.14596(8) 0.22704(7) 0.0154(4) Uani 1 1 d . . .
O171 O 1.1052(2) 0.1822(2) 0.21049(17) 0.0171(10) Uani 1 1 d . . .
O172 O 1.0337(3) 0.1655(2) 0.28749(18) 0.0226(12) Uani 1 1 d . . .
C173 C 1.0355(4) 0.0590(4) 0.2252(3) 0.0283(18) Uani 1 1 d . . .
F174 F 1.0299(3) 0.03584(18) 0.16966(18) 0.0386(11) Uani 1 1 d . . .
F175 F 1.1069(3) 0.0535(2) 0.26402(19) 0.0491(13) Uani 1 1 d . . .
F176 F 0.9736(2) 0.02000(18) 0.24034(16) 0.0328(10) Uani 1 1 d . . .
O177 O 0.9155(2) 0.26680(19) 0.20028(17) 0.0159(10) Uani 1 1 d . . .
S178 S 0.98569(10) 0.32694(8) 0.21693(7) 0.0150(4) Uani 1 1 d . . .
O179 O 1.0624(2) 0.3087(2) 0.22192(17) 0.0171(10) Uani 1 1 d . . .
O180 O 0.9763(3) 0.3840(2) 0.18515(18) 0.0247(12) Uani 1 1 d . . .
C181 C 0.9975(4) 0.3511(4) 0.2984(3) 0.0218(17) Uani 1 1 d . . .
F182 F 0.9365(2) 0.37650(19) 0.29792(16) 0.0331(10) Uani 1 1 d . . .
F183 F 0.9937(2) 0.29697(18) 0.32856(15) 0.0282(9) Uani 1 1 d . . .
C184 C 1.0731(4) 0.1500(3) -0.0139(3) 0.0333(19) Uani 1 1 d . . .
H18D H 1.1082 0.1289 -0.0287 0.050 Uiso 1 1 calc R . .
H18E H 1.0518 0.1798 -0.0440 0.050 Uiso 1 1 calc R . .
H18F H 1.0268 0.1149 -0.0086 0.050 Uiso 1 1 calc R . .

loop_
_atom_site_aniso_label
_atom_site_aniso_U_11
_atom_site_aniso_U_22
_atom_site_aniso_U_33
_atom_site_aniso_U_23
_atom_site_aniso_U_13
_atom_site_aniso_U_12
Zr1 0.0165(4) 0.0161(4) 0.0088(3) -0.0019(3) 0.0048(3) 0.0043(3)
Zr2 0.0172(4) 0.0243(4) 0.0069(3) -0.0040(3) 0.0041(3) 0.0039(3)
N3 0.038(3) 0.010(3) 0.016(3) 0.006(2) 0.006(3) 0.006(3)
C4 0.019(4) 0.027(4) 0.014(3) -0.005(3) 0.000(3) 0.013(3)
C5 0.029(4) 0.021(4) 0.007(3) 0.005(3) 0.010(3) 0.006(4)
C6 0.025(4) 0.015(4) 0.009(3) 0.002(3) 0.004(3) 0.003(3)
C7 0.021(4) 0.017(4) 0.012(3) 0.003(3) 0.009(3) 0.007(3)
C8 0.040(4) 0.023(4) 0.021(4) 0.003(3) 0.009(4) 0.005(4)
C9 0.064(6) 0.007(4) 0.033(4) -0.002(3) 0.009(4) 0.014(4)
C10 0.032(4) 0.034(5) 0.042(5) 0.011(4) 0.011(4) 0.002(4)
C11 0.016(3) 0.022(4) 0.019(3) 0.007(3) 0.014(3) 0.005(3)
C12 0.024(4) 0.022(4) 0.014(3) -0.003(3) 0.000(3) 0.016(3)
C13 0.042(5) 0.016(4) 0.026(4) 0.001(3) 0.014(4) 0.016(4)
F14 0.035(2) 0.031(3) 0.022(2) -0.0161(19) 0.0081(19) -0.005(2)
C14 0.045(5) 0.021(4) 0.038(4) 0.006(4) 0.018(4) 0.013(4)
C15 0.046(5) 0.017(4) 0.026(4) 0.001(3) 0.019(4) 0.019(4)
C16 0.032(4) 0.022(4) 0.016(3) 0.001(3) 0.012(3) 0.016(4)
C17 0.040(5) 0.028(5) 0.012(3) -0.002(3) 0.009(3) 0.012(4)
C18 0.110(8) 0.023(5) 0.025(4) 0.005(4) 0.036(5) 0.022(5)
C19 0.044(5) 0.069(6) 0.014(4) 0.016(4) 0.007(4) 0.027(5)
C20 0.026(4) 0.026(4) 0.018(4) 0.001(3) -0.007(3) 0.009(4)
C21 0.037(5) 0.050(6) 0.035(4) -0.001(4) 0.003(4) 0.007(4)
C22 0.051(5) 0.029(4) 0.010(3) 0.003(3) 0.003(4) 0.017(4)
C23 0.041(5) 0.039(5) 0.032(4) 0.010(4) 0.021(4) 0.022(4)
C24 0.035(5) 0.053(6) 0.036(4) 0.005(4) 0.022(4) 0.025(4)
C25 0.030(4) 0.054(6) 0.055(5) 0.006(5) 0.023(4) 0.013(4)
C26 0.023(4) 0.054(5) 0.057(5) -0.003(4) 0.017(4) 0.021(4)
N27 0.017(3) 0.022(3) 0.015(3) -0.002(2) 0.009(2) 0.009(3)
C28 0.018(4) 0.035(4) 0.018(3) -0.007(3) 0.009(3) 0.013(3)
C29 0.028(4) 0.028(5) 0.011(3) -0.001(3) 0.006(3) 0.014(4)
C30 0.020(4) 0.022(4) 0.015(3) 0.004(3) 0.010(3) -0.004(3)
C31 0.028(4) 0.011(4) 0.017(4) -0.005(3) 0.001(3) 0.006(3)
C32 0.053(5) 0.019(4) 0.023(4) -0.007(3) -0.003(4) 0.006(4)
C33 0.043(5) 0.029(5) 0.027(4) 0.001(4) 0.009(4) 0.022(4)
C34 0.033(5) 0.038(5) 0.020(4) -0.004(4) -0.005(4) 0.003(4)
C35 0.021(4) 0.022(4) 0.005(3) 0.000(3) -0.004(3) 0.005(3)
C36 0.034(4) 0.029(5) 0.004(3) 0.004(3) 0.005(3) 0.017(4)
C37 0.044(5) 0.015(4) 0.018(4) 0.000(3) 0.011(3) 0.008(4)
C38 0.051(5) 0.018(4) 0.025(4) 0.004(3) 0.015(4) 0.013(4)
C39 0.053(5) 0.026(4) 0.013(3) 0.004(3) 0.011(3) 0.028(4)
C40 0.034(4) 0.034(5) 0.011(3) -0.004(3) 0.002(3) 0.020(4)
C41 0.049(5) 0.034(5) 0.028(4) -0.001(4) 0.020(4) 0.023(4)
C42 0.075(6) 0.044(5) 0.025(4) 0.002(4) 0.028(4) 0.026(5)
C43 0.041(5) 0.090(7) 0.032(4) -0.001(5) 0.018(4) 0.032(5)
C44 0.023(4) 0.021(4) 0.008(3) -0.002(3) 0.003(3) 0.007(3)
C45 0.032(4) 0.020(4) 0.013(3) -0.005(3) 0.008(3) 0.005(3)
C46 0.057(5) 0.030(4) 0.023(4) 0.004(3) 0.026(4) 0.022(4)
C47 0.019(4) 0.031(4) 0.013(3) 0.002(3) 0.004(3) 0.007(3)
C48 0.030(4) 0.038(5) 0.015(3) -0.001(3) 0.005(3) 0.017(4)
C49 0.031(4) 0.045(5) 0.007(3) -0.002(3) 0.004(3) 0.016(4)
C50 0.028(4) 0.056(6) 0.026(4) -0.005(4) 0.004(4) 0.014(4)
N51 0.011(3) 0.015(3) 0.013(3) -0.009(2) 0.003(2) -0.006(2)
C52 0.015(3) 0.004(3) 0.011(3) -0.004(2) -0.005(3) 0.001(3)
C54 0.032(4) 0.020(4) 0.007(3) -0.001(3) 0.005(3) 0.010(3)
C55 0.028(4) 0.027(4) 0.006(3) -0.005(3) -0.003(3) 0.007(3)
C56 0.018(4) 0.024(4) 0.019(3) -0.001(3) 0.003(3) -0.004(3)
C57 0.025(4) 0.017(4) 0.007(3) 0.002(3) 0.004(3) 0.006(3)
C58 0.023(4) 0.027(4) 0.023(4) -0.009(3) 0.008(3) -0.001(3)
C59 0.023(4) 0.067(6) 0.044(5) -0.014(4) 0.008(4) 0.010(4)
C60 0.040(5) 0.038(5) 0.024(4) 0.005(3) 0.017(4) 0.016(4)
C61 0.022(4) 0.020(4) 0.017(3) -0.010(3) 0.011(3) -0.006(3)
C62 0.019(4) 0.041(5) 0.030(4) -0.005(4) 0.007(3) 0.012(4)
C63 0.030(4) 0.031(4) 0.024(4) -0.003(3) 0.011(3) -0.002(4)
N64 0.016(3) 0.039(4) 0.003(2) -0.007(2) -0.001(2) -0.003(3)
C65 0.032(4) 0.042(5) 0.005(3) -0.003(3) 0.007(3) 0.008(4)
C66 0.018(4) 0.079(6) 0.011(3) -0.004(4) 0.002(3) 0.003(4)
C67 0.034(5) 0.111(8) 0.020(4) -0.013(4) 0.019(4) 0.002(5)
C68 0.038(5) 0.073(6) 0.023(4) -0.003(4) 0.018(4) 0.001(4)
C69 0.033(4) 0.045(5) 0.027(4) 0.007(4) 0.013(4) 0.005(4)
C70 0.029(4) 0.045(5) 0.013(3) 0.003(3) 0.010(3) 0.006(4)
C71 0.030(4) 0.062(6) 0.013(3) -0.008(4) 0.013(3) -0.006(4)
C72 0.049(6) 0.066(6) 0.050(5) -0.010(5) 0.020(5) 0.015(5)
C73 0.038(5) 0.084(7) 0.031(4) -0.001(4) 0.017(4) 0.009(5)
C74 0.024(4) 0.103(8) 0.007(3) -0.014(4) 0.006(3) -0.003(5)
C75 0.069(7) 0.155(10) 0.018(4) 0.010(6) 0.025(5) 0.013(7)
C76 0.048(6) 0.135(10) 0.040(5) -0.040(6) 0.023(5) -0.033(6)
O77 0.018(2) 0.016(3) 0.016(2) -0.007(2) 0.003(2) 0.009(2)
S78 0.0170(9) 0.0191(11) 0.0118(8) -0.0059(7) 0.0035(7) 0.0057(8)
O79 0.018(2) 0.020(3) 0.016(2) 0.004(2) 0.004(2) 0.010(2)
O80 0.029(3) 0.035(3) 0.009(2) 0.000(2) 0.002(2) 0.005(3)
C81 0.028(4) 0.022(4) 0.033(4) -0.007(4) 0.011(4) 0.005(4)
F82 0.057(3) 0.020(2) 0.028(2) -0.0173(19) 0.009(2) 0.000(2)
F83 0.056(3) 0.041(3) 0.111(4) -0.015(3) 0.043(3) 0.022(3)
F84 0.056(3) 0.019(2) 0.032(2) -0.001(2) -0.001(2) 0.015(2)
O85 0.022(2) 0.016(3) 0.008(2) -0.0005(19) -0.0004(19) -0.002(2)
S86 0.0183(9) 0.0182(10) 0.0111(8) -0.0017(7) 0.0034(7) 0.0031(8)
O87 0.016(2) 0.021(3) 0.012(2) -0.0034(19) 0.0097(19) 0.004(2)
O88 0.027(3) 0.013(3) 0.016(2) 0.000(2) 0.005(2) 0.002(2)
C89 0.038(5) 0.023(5) 0.010(3) 0.004(3) 0.004(3) 0.007(4)
F90 0.047(3) 0.035(3) 0.017(2) 0.0029(19) 0.010(2) -0.010(2)
F91 0.045(3) 0.042(3) 0.016(2) 0.008(2) -0.003(2) 0.019(2)
F92 0.055(3) 0.033(2) 0.0103(19) -0.0008(18) 0.0129(19) 0.012(2)
Zr93 0.0186(4) 0.0159(4) 0.0091(3) -0.0035(3) 0.0042(3) 0.0060(3)
Zr94 0.0175(4) 0.0208(4) 0.0089(3) -0.0014(3) 0.0066(3) 0.0037(3)
C96 0.011(3) 0.023(4) 0.013(3) 0.003(3) 0.007(3) -0.001(3)
C97 0.023(4) 0.018(4) 0.005(3) -0.005(3) 0.000(3) 0.001(3)
C98 0.019(4) 0.028(4) 0.013(3) 0.004(3) 0.007(3) 0.012(3)
C99 0.027(4) 0.013(4) 0.014(3) -0.005(3) 0.004(3) 0.006(3)
C100 0.032(4) 0.042(5) 0.047(5) -0.030(4) 0.009(4) 0.012(4)
C101 0.050(5) 0.011(4) 0.052(5) 0.001(4) 0.021(4) 0.015(4)
C102 0.035(4) 0.031(5) 0.031(4) -0.010(4) 0.020(4) 0.012(4)
C103 0.023(4) 0.015(4) 0.018(3) -0.004(3) 0.002(3) 0.006(3)
C104 0.030(4) 0.026(4) 0.016(4) 0.002(3) 0.009(3) 0.011(4)
C105 0.045(5) 0.024(4) 0.020(4) 0.000(3) 0.010(4) 0.018(4)
C106 0.041(5) 0.018(4) 0.021(4) 0.001(3) 0.011(3) 0.017(4)
C107 0.044(5) 0.029(5) 0.013(3) -0.004(3) 0.012(3) 0.018(4)
C108 0.015(4) 0.018(4) 0.015(3) -0.004(3) 0.000(3) 0.002(3)
C109 0.023(4) 0.024(4) 0.022(4) -0.003(3) 0.003(3) 0.013(3)
C110 0.024(4) 0.063(6) 0.034(4) 0.005(4) 0.017(4) 0.016(4)
C111 0.043(5) 0.042(5) 0.019(4) 0.008(4) 0.022(4) 0.008(4)
C112 0.038(4) 0.014(4) 0.008(3) -0.007(3) 0.003(3) 0.004(3)
C113 0.044(5) 0.051(5) 0.018(4) -0.013(4) 0.018(4) 0.010(4)
C114 0.125(9) 0.046(6) 0.017(4) 0.006(4) 0.039(5) 0.024(6)
C115 0.024(4) 0.033(4) 0.011(3) 0.001(3) -0.002(3) 0.013(4)
C116 0.032(4) 0.050(6) 0.027(4) 0.006(4) 0.011(4) 0.009(4)
C117 0.037(5) 0.047(5) 0.027(4) -0.007(4) 0.007(4) 0.014(4)
C118 0.026(4) 0.055(5) 0.020(4) 0.004(4) -0.002(3) 0.022(4)
N119 0.023(3) 0.022(3) 0.004(2) 0.002(2) 0.009(2) 0.006(3)
C120 0.020(3) 0.015(4) 0.006(3) -0.006(3) 0.001(3) 0.004(3)
C121 0.022(4) 0.023(4) 0.005(3) 0.003(3) 0.007(3) -0.001(3)
C122 0.022(4) 0.028(5) 0.013(3) 0.003(3) 0.006(3) 0.006(4)
C123 0.042(5) 0.016(4) 0.024(4) 0.002(3) 0.028(4) 0.007(4)
C124 0.040(5) 0.037(5) 0.041(5) 0.013(4) 0.023(4) 0.016(4)
C125 0.054(5) 0.016(4) 0.046(5) -0.001(4) 0.031(4) 0.015(4)
C126 0.058(6) 0.016(4) 0.051(5) 0.002(4) 0.037(5) 0.014(4)
C127 0.023(4) 0.015(4) 0.008(3) -0.001(3) 0.007(3) 0.009(3)
C128 0.017(3) 0.026(4) 0.009(3) -0.004(3) 0.009(3) 0.004(3)
C129 0.035(4) 0.027(4) 0.010(3) 0.004(3) 0.012(3) 0.019(4)
C130 0.057(5) 0.013(4) 0.036(4) -0.004(3) 0.033(4) 0.008(4)
C131 0.039(5) 0.037(5) 0.026(4) 0.015(4) 0.026(4) 0.020(4)
C132 0.036(4) 0.027(4) 0.015(3) 0.007(3) 0.018(3) 0.017(4)
C133 0.020(4) 0.025(4) 0.023(4) 0.007(3) 0.005(3) 0.012(3)
C134 0.037(5) 0.059(6) 0.021(4) 0.010(4) 0.005(4) 0.013(4)
C135 0.041(5) 0.059(6) 0.015(4) 0.004(4) 0.008(3) 0.019(4)
C136 0.028(4) 0.020(4) 0.005(3) -0.004(3) 0.005(3) 0.002(3)
C138 0.022(4) 0.031(4) 0.023(4) 0.003(3) 0.007(3) 0.009(3)
C139 0.016(3) 0.019(4) 0.015(3) -0.001(3) 0.008(3) 0.004(3)
C140 0.025(4) 0.035(5) 0.021(4) 0.002(3) 0.002(3) 0.011(4)
C141 0.034(4) 0.047(5) 0.013(3) 0.004(3) 0.014(3) 0.015(4)
C142 0.030(4) 0.042(5) 0.027(4) -0.003(3) 0.025(3) 0.012(4)
N143 0.019(3) 0.010(3) 0.016(3) 0.002(2) 0.011(2) 0.004(2)
C145 0.026(4) 0.017(4) 0.013(3) -0.004(3) 0.012(3) 0.009(3)
C146 0.037(4) 0.032(4) 0.007(3) 0.002(3) 0.008(3) 0.013(4)
C147 0.037(4) 0.028(4) 0.015(3) 0.002(3) 0.016(3) 0.006(4)
C148 0.022(4) 0.034(5) 0.027(4) 0.000(3) 0.009(3) 0.005(4)
C149 0.018(3) 0.015(4) 0.011(3) -0.007(3) 0.004(3) 0.003(3)
C150 0.030(4) 0.025(4) 0.012(3) 0.003(3) 0.006(3) 0.006(3)
C151 0.051(5) 0.035(5) 0.019(4) -0.012(4) 0.000(4) 0.000(4)
C152 0.027(4) 0.079(6) 0.045(5) 0.039(5) 0.013(4) 0.023(5)
C153 0.022(4) 0.014(4) 0.012(3) -0.004(3) 0.005(3) 0.002(3)
C154 0.033(4) 0.016(4) 0.019(4) -0.007(3) 0.004(3) -0.003(3)
C155 0.028(4) 0.050(5) 0.019(4) 0.002(4) 0.013(3) 0.009(4)
C157 0.023(4) 0.037(4) 0.013(3) -0.003(3) 0.004(3) -0.006(3)
C158 0.024(4) 0.055(5) 0.013(3) 0.007(3) 0.004(3) 0.011(4)
C159 0.029(4) 0.042(5) 0.044(5) 0.002(4) 0.009(4) -0.012(4)
C160 0.049(6) 0.075(7) 0.023(4) -0.012(4) -0.004(4) -0.018(5)
C161 0.039(5) 0.082(7) 0.010(3) -0.007(4) -0.001(3) 0.004(5)
C162 0.024(4) 0.048(5) 0.010(3) -0.006(3) -0.001(3) 0.012(4)
C163 0.021(4) 0.064(6) 0.005(3) -0.001(3) 0.003(3) 0.004(4)
C164 0.051(5) 0.073(7) 0.022(4) 0.009(4) 0.014(4) 0.022(5)
C165 0.034(5) 0.087(7) 0.013(4) -0.010(4) 0.004(3) 0.013(5)
C166 0.023(4) 0.049(5) 0.025(4) 0.013(4) 0.003(3) -0.003(4)
C167 0.045(5) 0.051(5) 0.032(4) 0.000(4) 0.003(4) -0.004(4)
C168 0.054(6) 0.056(6) 0.065(6) 0.005(5) 0.038(5) 0.013(5)
O169 0.015(2) 0.014(3) 0.017(2) 0.004(2) 0.008(2) 0.004(2)
S170 0.0208(10) 0.0123(10) 0.0172(9) -0.0003(7) 0.0083(8) 0.0086(8)
O171 0.024(3) 0.014(3) 0.018(2) 0.003(2) 0.010(2) 0.009(2)
O172 0.031(3) 0.023(3) 0.017(2) 0.001(2) 0.016(2) 0.004(2)
C173 0.024(4) 0.027(5) 0.033(4) -0.003(4) 0.005(4) 0.012(4)
F174 0.061(3) 0.024(2) 0.047(3) -0.002(2) 0.034(2) 0.019(2)
F175 0.039(3) 0.039(3) 0.059(3) 0.009(2) -0.008(2) 0.022(2)
F176 0.048(3) 0.017(2) 0.035(2) 0.0032(19) 0.021(2) 0.002(2)
O177 0.019(2) 0.012(2) 0.015(2) -0.0068(19) 0.005(2) 0.004(2)
S178 0.0173(9) 0.0131(10) 0.0162(8) -0.0058(7) 0.0052(7) 0.0070(8)
O179 0.021(3) 0.019(3) 0.011(2) -0.0004(19) 0.004(2) 0.007(2)
O180 0.049(3) 0.019(3) 0.010(2) -0.003(2) 0.011(2) 0.016(3)
C181 0.024(4) 0.020(4) 0.015(4) -0.008(3) 0.004(3) 0.000(4)
F182 0.041(3) 0.036(3) 0.032(2) -0.007(2) 0.019(2) 0.020(2)
F183 0.043(2) 0.030(2) 0.0145(19) 0.0000(18) 0.0141(19) 0.009(2)
C184 0.047(5) 0.037(5) 0.012(3) -0.009(3) 0.005(3) 0.012(4)

loop_
_geom_bond_atom_site_label_1
_geom_bond_atom_site_label_2
_geom_bond_distance
_geom_bond_site_symmetry_2
_geom_bond_publ_flag
Zr1 N51 1.834(4) . ?
Zr1 O77 2.224(4) . ?
Zr1 O85 2.233(4) . ?
Zr1 N3 2.271(5) . ?
Zr1 C6 2.315(6) . ?
Zr2 N64 1.820(5) . ?
Zr2 O87 2.212(4) . ?
Zr2 O79 2.283(4) . ?
Zr2 N27 2.305(5) . ?
Zr2 C30 2.319(7) . ?
N3 C4 1.295(7) . ?
N3 C11 1.450(7) . ?
C4 C5 1.461(9) . ?
C4 C23 1.563(9) . ?
C5 C6 1.349(8) . ?
C6 C7 1.539(8) . ?
C7 C9 1.499(8) . ?
C7 C10 1.528(8) . ?
C7 C8 1.534(8) . ?
C11 C16 1.395(8) . ?
C11 C12 1.412(8) . ?
C12 C13 1.368(8) . ?
C12 C20 1.519(8) . ?
C13 C14 1.366(8) . ?
F14 C181 1.315(7) . ?
C14 C15 1.397(8) . ?
C15 C16 1.390(8) . ?
C16 C17 1.512(8) . ?
C17 C19 1.520(9) . ?
C17 C18 1.547(8) . ?
C20 C21 1.502(8) . ?
C20 C22 1.528(8) . ?
C23 C25 1.539(9) . ?
C23 C26 1.552(9) . ?
C23 C24 1.556(8) . ?
N27 C28 1.318(7) . ?
N27 C35 1.453(8) . ?
C28 C29 1.481(9) . ?
C28 C47 1.546(8) . ?
C29 C30 1.327(8) . ?
C30 C31 1.523(9) . ?
C31 C32 1.521(8) . ?
C31 C33 1.519(9) . ?
C31 C34 1.556(8) . ?
C35 C40 1.398(8) . ?
C35 C36 1.403(9) . ?
C36 C37 1.390(8) . ?
C36 C44 1.533(8) . ?
C37 C38 1.375(8) . ?
C38 C39 1.366(8) . ?
C39 C40 1.376(9) . ?
C40 C41 1.548(9) . ?
C41 C43 1.522(9) . ?
C41 C42 1.548(8) . ?
C44 C45 1.526(8) . ?
C44 C46 1.551(8) . ?
C47 C49 1.529(8) . ?
C47 C50 1.540(8) . ?
C47 C48 1.562(9) . ?
N51 C52 1.403(6) . ?
C52 C57 1.417(8) . ?
C52 C53 1.437(7) . ?
C53 C54 1.386(7) . ?
C53 C61 1.512(7) . ?
C54 C55 1.378(8) . ?
C55 C56 1.406(8) . ?
C56 C57 1.391(7) . ?
C57 C58 1.518(8) . ?
C58 C59 1.505(8) . ?
C58 C60 1.536(8) . ?
C61 C63 1.529(8) . ?
C61 C62 1.539(8) . ?
N64 C65 1.416(7) . ?
C65 C70 1.391(8) . ?
C65 C66 1.436(8) . ?
C66 C67 1.390(8) . ?
C66 C74 1.507(9) . ?
C67 C68 1.365(9) . ?
C68 C69 1.382(8) . ?
C69 C70 1.399(8) . ?
C70 C71 1.530(8) . ?
C71 C73 1.505(9) . ?
C71 C72 1.535(9) . ?
C74 C76 1.514(11) . ?
C74 C75 1.556(9) . ?
O77 S78 1.467(4) . ?
S78 O80 1.412(4) . ?
S78 O79 1.459(4) . ?
S78 C81 1.825(7) . ?
C81 F83 1.314(7) . ?
C81 F84 1.316(7) . ?
C81 F82 1.330(7) . ?
O85 S86 1.480(4) . ?
S86 O88 1.405(4) . ?
S86 O87 1.480(4) . ?
S86 C89 1.842(6) . ?
C89 F90 1.308(7) . ?
C89 F91 1.321(7) . ?
C89 F92 1.337(7) . ?
Zr93 N143 1.833(4) . ?
Zr93 O169 2.210(4) . ?
Zr93 O177 2.258(4) . ?
Zr93 N95 2.275(5) . ?
Zr93 C98 2.320(6) . ?
Zr94 N156 1.818(5) . ?
Zr94 O179 2.194(4) . ?
Zr94 O171 2.273(4) . ?
Zr94 N119 2.313(5) . ?
Zr94 C122 2.328(7) . ?
N95 C96 1.335(7) . ?
N95 C103 1.442(7) . ?
C96 C97 1.491(8) . ?
C96 C115 1.529(8) . ?
C97 C98 1.332(8) . ?
C98 C99 1.517(8) . ?
C99 C101 1.519(8) . ?
C99 C100 1.532(9) . ?
C99 C102 1.534(8) . ?
C103 C104 1.405(8) . ?
C103 C108 1.419(8) . ?
C104 C105 1.360(8) . ?
C104 C112 1.554(8) . ?
C105 C106 1.402(8) . ?
C106 C107 1.369(8) . ?
C107 C108 1.383(8) . ?
C108 C109 1.532(8) . ?
C109 C110 1.533(8) . ?
C109 C111 1.539(8) . ?
C112 C114 1.506(9) . ?
C112 C113 1.534(9) . ?
C115 C117 1.495(8) . ?
C115 C116 1.557(8) . ?
C115 C118 1.560(8) . ?
N119 C120 1.288(7) . ?
N119 C127 1.465(8) . ?
C120 C121 1.460(8) . ?
C120 C139 1.562(8) . ?
C121 C122 1.344(8) . ?
C122 C123 1.518(9) . ?
C123 C124 1.529(9) . ?
C123 C126 1.533(9) . ?
C123 C125 1.547(8) . ?
C127 C132 1.381(8) . ?
C127 C128 1.409(8) . ?
C128 C129 1.384(8) . ?
C128 C136 1.523(8) . ?
C129 C130 1.383(8) . ?
C130 C131 1.404(9) . ?
C131 C132 1.387(9) . ?
C132 C133 1.515(8) . ?
C133 C135 1.552(8) . ?
C133 C134 1.555(8) . ?
C136 C138 1.530(8) . ?
C136 C184 1.545(7) . ?
C139 C140 1.524(8) . ?
C139 C141 1.542(8) . ?
C139 C142 1.556(8) . ?
N143 C144 1.413(7) . ?
C144 C145 1.415(8) . ?
C144 C149 1.423(8) . ?
C145 C146 1.402(8) . ?
C145 C153 1.527(8) . ?
C146 C147 1.374(8) . ?
C147 C148 1.381(8) . ?
C148 C149 1.406(8) . ?
C149 C150 1.508(7) . ?
C150 C151 1.521(8) . ?
C150 C152 1.528(8) . ?
C153 C154 1.532(7) . ?
C153 C155 1.533(8) . ?
N156 C157 1.421(7) . ?
C157 C158 1.405(8) . ?
C157 C162 1.411(8) . ?
C158 C159 1.379(8) . ?
C158 C166 1.521(8) . ?
C159 C160 1.366(9) . ?
C160 C161 1.373(9) . ?
C161 C162 1.408(8) . ?
C162 C163 1.506(8) . ?
C163 C165 1.525(8) . ?
C163 C164 1.546(9) . ?
C166 C168 1.493(9) . ?
C166 C167 1.539(9) . ?
O169 S170 1.457(4) . ?
S170 O172 1.432(4) . ?
S170 O171 1.467(4) . ?
S170 C173 1.807(7) . ?
C173 F176 1.318(7) . ?
C173 F174 1.322(7) . ?
C173 F175 1.338(7) . ?
O177 S178 1.456(4) . ?
S178 O180 1.407(4) . ?
S178 O179 1.476(4) . ?
S178 C181 1.863(6) . ?
C181 F183 1.313(7) . ?
C181 F182 1.315(7) . ?
